data_7240424
loop_
_publ_author_name
'Hulushe, Siya T.'
'Manyeruke, Meloddy H.'
'Louzada, Marcel'
'Rigin, Sergei'
'Hosten, Eric C.'
'Watkins, Gareth M.'

_publ_section_title
;
 Exploring intermolecular contacts in multi-substituted benzaldehyde
 derivatives: X-ray, Hirshfeld surface and lattice energy analyses
;
_journal_issue 29
_journal_name_full 'RSC Advances'
_journal_page_first 16861
_journal_page_last 16874
_journal_paper_doi 10.1039/C9RA10752E
_journal_volume 10
_journal_year 2020
_chemical_formula_moiety 'C16 H16 O3'
_chemical_formula_sum 'C16 H16 O3'
_chemical_formula_weight 256.29
_chemical_melting_point 352
_chemical_name_common 2-(benzyloxy)-3-ethoxybenzaldehyde
_chemical_name_systematic 3-ethoxy-2-(phenylmethoxy)benzaldehyde
_space_group_crystal_system monoclinic
_space_group_IT_number 14
_space_group_name_Hall '-P 2ybc'
_space_group_name_H-M_alt 'P 1 21/c 1'
_atom_sites_solution_hydrogens geom
_audit_creation_method SHELXL-2018/3
_audit_update_record
;
2020-02-22 deposited with the CCDC.	2020-04-02 downloaded from the CCDC.
;
_cell_angle_alpha 90
_cell_angle_beta 99.697(5)
_cell_angle_gamma 90
_cell_formula_units_Z 4
_cell_length_a 15.3768(15)
_cell_length_b 4.5578(5)
_cell_length_c 19.4729(19)
_cell_measurement_reflns_used 2176
_cell_measurement_temperature 200(2)
_cell_measurement_theta_max 22.85
_cell_measurement_theta_min 2.31
_cell_volume 1345.2(2)
_computing_cell_refinement 'APEX2 v2011.4-1 (Bruker AXS)'
_computing_data_collection 'Bruker Instrument Service v2011.4.0.0'
_computing_data_reduction 'SAINT V7.68A (Bruker AXS, 2009)'
_computing_molecular_graphics 'Ortep-3 for Windows (Farrugia, 2012)'
_computing_publication_material 'PLATON (Spek, 2009) and MERCURY (Macrae, 2008)'
_computing_structure_refinement 'SHELXL-2018/3 (Sheldrick, 2015) and ShelXle (H\"ubschle, 2011)'
_computing_structure_solution 'SHELXT-2018/2 (Sheldrick, 2015)'
_diffrn_ambient_temperature 200(2)
_diffrn_detector_area_resol_mean 8.3333
_diffrn_measured_fraction_theta_full 0.997
_diffrn_measured_fraction_theta_max 0.992
_diffrn_measurement_device_type 'Bruker APEX-II CCD'
_diffrn_measurement_method '\f and \w scans'
_diffrn_radiation_monochromator graphite
_diffrn_radiation_source 'sealed tube'
_diffrn_radiation_type MoK\a
_diffrn_radiation_wavelength 0.71073
_diffrn_reflns_av_R_equivalents 0.0644
_diffrn_reflns_av_unetI/netI 0.0671
_diffrn_reflns_Laue_measured_fraction_full 0.997
_diffrn_reflns_Laue_measured_fraction_max 0.992
_diffrn_reflns_limit_h_max 20
_diffrn_reflns_limit_h_min -15
_diffrn_reflns_limit_k_max 6
_diffrn_reflns_limit_k_min -4
_diffrn_reflns_limit_l_max 25
_diffrn_reflns_limit_l_min -25
_diffrn_reflns_number 12325
_diffrn_reflns_point_group_measured_fraction_full 0.997
_diffrn_reflns_point_group_measured_fraction_max 0.992
_diffrn_reflns_theta_full 25.242
_diffrn_reflns_theta_max 28.378
_diffrn_reflns_theta_min 2.122
_exptl_absorpt_coefficient_mu 0.087
_exptl_absorpt_correction_T_max 1.0000
_exptl_absorpt_correction_T_min 0.6753
_exptl_absorpt_correction_type numerical
_exptl_absorpt_process_details 'SADABS V2008/1 (Bruker AXS)'
_exptl_crystal_colour colourless
_exptl_crystal_density_diffrn 1.265
_exptl_crystal_density_method 'not measured'
_exptl_crystal_description rods
_exptl_crystal_F_000 544
_exptl_crystal_recrystallization_method 'Re-crystallisation from solvent: Hexane'
_exptl_crystal_size_max 0.629
_exptl_crystal_size_mid 0.092
_exptl_crystal_size_min 0.062
_refine_diff_density_max 0.427
_refine_diff_density_min -0.219
_refine_diff_density_rms 0.050
_refine_ls_extinction_method none
_refine_ls_goodness_of_fit_ref 1.023
_refine_ls_hydrogen_treatment constr
_refine_ls_matrix_type full
_refine_ls_number_parameters 173
_refine_ls_number_reflns 3329
_refine_ls_number_restraints 0
_refine_ls_restrained_S_all 1.023
_refine_ls_R_factor_all 0.1308
_refine_ls_R_factor_gt 0.0625
_refine_ls_shift/su_max 0.000
_refine_ls_shift/su_mean 0.000
_refine_ls_structure_factor_coef Fsqd
_refine_ls_weighting_details 'w=1/[\s^2^(Fo^2^)+(0.0764P)^2^+0.2803P] where P=(Fo^2^+2Fc^2^)/3'
_refine_ls_weighting_scheme calc
_refine_ls_wR_factor_gt 0.1444
_refine_ls_wR_factor_ref 0.1769
_reflns_Friedel_coverage 0.000
_reflns_number_gt 1762
_reflns_number_total 3329
_reflns_threshold_expression 'I > 2\s(I)'
_cod_data_source_file c9ra10752e2.cif
_cod_data_source_block ia358
_cod_depositor_comments 'Adding full bibliography for 7240424--7240429.cif.'
_cod_original_sg_symbol_H-M 'P 21/c'
_cod_database_code 7240424
_shelx_shelxl_version_number 2018/3
_shelx_space_group_comment
;
The symmetry employed for this shelxl refinement is uniquely defined
by the following loop, which should always be used as a source of
symmetry information in preference to the above space-group names.
They are only intended as comments.
;
_shelx_estimated_absorpt_t_min 0.948
_shelx_estimated_absorpt_t_max 0.995

loop_
_space_group_symop_operation_xyz
'x, y, z'
'-x, y+1/2, -z+1/2'
'-x, -y, -z'
'x, -y-1/2, z-1/2'

loop_
_atom_site_label
_atom_site_type_symbol
_atom_site_fract_x
_atom_site_fract_y
_atom_site_fract_z
_atom_site_U_iso_or_equiv
_atom_site_adp_type
_atom_site_occupancy
_atom_site_site_symmetry_order
_atom_site_calc_flag
_atom_site_refinement_flags_posn
_atom_site_refinement_flags_adp
_atom_site_refinement_flags_occupancy
_atom_site_disorder_assembly
_atom_site_disorder_group
O1 O 0.47072(13) 0.7622(5) 0.31500(12) 0.0822(7) Uani 1 1 d . . . . .
O2 O 0.72410(9) 0.5486(3) 0.31645(7) 0.0398(4) Uani 1 1 d . . . . .
O3 O 0.81147(9) 0.1530(3) 0.40507(8) 0.0431(4) Uani 1 1 d . . . . .
C1 C 0.54682(16) 0.6971(6) 0.31654(14) 0.0569(7) Uani 1 1 d . . . . .
H1 H 0.577619 0.784421 0.283384 0.068 Uiso 1 1 calc R U . . .
C2 C 0.74413(17) 0.3640(5) 0.26052(12) 0.0496(6) Uani 1 1 d . . . . .
H2A H 0.690802 0.256134 0.238458 0.060 Uiso 1 1 calc R U . . .
H2B H 0.790519 0.219886 0.278628 0.060 Uiso 1 1 calc R U . . .
C3 C 0.85515(15) -0.0836(5) 0.44551(12) 0.0475(6) Uani 1 1 d . . . . .
H3A H 0.816769 -0.259318 0.441359 0.057 Uiso 1 1 calc R U . . .
H3B H 0.869063 -0.027197 0.495245 0.057 Uiso 1 1 calc R U . . .
C4 C 0.93798(17) -0.1475(7) 0.41792(14) 0.0646(8) Uani 1 1 d . . . . .
H4A H 0.923359 -0.202572 0.368675 0.097 Uiso 1 1 calc R U . . .
H4B H 0.969445 -0.309389 0.444390 0.097 Uiso 1 1 calc R U . . .
H4C H 0.975527 0.027542 0.422563 0.097 Uiso 1 1 calc R U . . .
C11 C 0.59506(14) 0.4877(5) 0.36752(12) 0.0449(6) Uani 1 1 d . . . . .
C12 C 0.68156(14) 0.4123(5) 0.36401(10) 0.0370(5) Uani 1 1 d . . . . .
C13 C 0.72668(14) 0.2109(5) 0.41183(11) 0.0377(5) Uani 1 1 d . . . . .
C14 C 0.68461(15) 0.0983(5) 0.46334(12) 0.0471(6) Uani 1 1 d . . . . .
H14 H 0.714949 -0.035652 0.496347 0.057 Uiso 1 1 calc R U . . .
C15 C 0.59945(17) 0.1774(6) 0.46748(13) 0.0569(7) Uani 1 1 d . . . . .
H15 H 0.571580 0.098999 0.503427 0.068 Uiso 1 1 calc R U . . .
C16 C 0.55429(16) 0.3696(6) 0.41987(14) 0.0556(7) Uani 1 1 d . . . . .
H16 H 0.495193 0.421813 0.422730 0.067 Uiso 1 1 calc R U . . .
C21 C 0.77549(14) 0.5636(5) 0.20901(10) 0.0394(5) Uani 1 1 d . . . . .
C22 C 0.71480(17) 0.7017(5) 0.15976(12) 0.0502(6) Uani 1 1 d . . . . .
H22 H 0.653947 0.661079 0.158468 0.060 Uiso 1 1 calc R U . . .
C23 C 0.7383(3) 0.8946(6) 0.11266(14) 0.0695(8) Uani 1 1 d . . . . .
H23 H 0.694473 0.987497 0.079570 0.083 Uiso 1 1 calc R U . . .
C24 C 0.8236(3) 0.9515(7) 0.11355(15) 0.0766(9) Uani 1 1 d . . . . .
H24 H 0.839725 1.087104 0.080829 0.092 Uiso 1 1 calc R U . . .
C25 C 0.8884(2) 0.8209(8) 0.16004(19) 0.0770(10) Uani 1 1 d . . . . .
H25 H 0.948821 0.861665 0.159296 0.092 Uiso 1 1 calc R U . . .
C26 C 0.86335(18) 0.6214(7) 0.20985(14) 0.0631(8) Uani 1 1 d . . . . .
H26 H 0.907054 0.529601 0.243253 0.076 Uiso 1 1 calc R U . . .

loop_
_atom_site_aniso_label
_atom_site_aniso_U_11
_atom_site_aniso_U_22
_atom_site_aniso_U_33
_atom_site_aniso_U_23
_atom_site_aniso_U_13
_atom_site_aniso_U_12
O1 0.0538(11) 0.0844(16) 0.1029(16) -0.0154(13) -0.0024(10) 0.0218(11)
O2 0.0537(9) 0.0300(8) 0.0361(7) -0.0047(7) 0.0091(6) -0.0013(7)
O3 0.0445(9) 0.0386(9) 0.0457(8) 0.0080(7) 0.0060(7) -0.0006(7)
C1 0.0506(15) 0.0504(17) 0.0660(16) -0.0185(13) -0.0005(12) 0.0047(13)
C2 0.0738(17) 0.0361(13) 0.0404(12) -0.0060(11) 0.0139(11) 0.0048(12)
C3 0.0526(14) 0.0393(14) 0.0463(12) 0.0059(11) -0.0043(10) -0.0029(11)
C4 0.0640(17) 0.0648(19) 0.0613(16) -0.0016(14) -0.0001(13) 0.0170(14)
C11 0.0422(13) 0.0426(14) 0.0482(12) -0.0167(11) 0.0031(10) -0.0032(11)
C12 0.0438(12) 0.0302(12) 0.0368(11) -0.0084(9) 0.0061(9) -0.0070(10)
C13 0.0413(12) 0.0329(13) 0.0388(11) -0.0062(10) 0.0062(9) -0.0097(10)
C14 0.0516(14) 0.0458(16) 0.0441(12) -0.0022(11) 0.0084(10) -0.0137(11)
C15 0.0604(16) 0.0625(18) 0.0514(14) -0.0103(13) 0.0195(12) -0.0235(14)
C16 0.0414(13) 0.0646(19) 0.0636(16) -0.0267(14) 0.0168(12) -0.0116(12)
C21 0.0517(13) 0.0311(12) 0.0359(11) -0.0091(9) 0.0087(9) 0.0009(10)
C22 0.0692(16) 0.0393(15) 0.0409(12) -0.0043(11) 0.0059(11) 0.0008(12)
C23 0.114(3) 0.0491(19) 0.0456(14) -0.0001(13) 0.0132(15) 0.0003(17)
C24 0.127(3) 0.054(2) 0.0553(17) -0.0140(15) 0.0340(19) -0.018(2)
C25 0.076(2) 0.075(2) 0.091(2) -0.038(2) 0.0461(18) -0.0334(18)
C26 0.0591(16) 0.069(2) 0.0608(16) -0.0244(15) 0.0088(13) 0.0018(14)

loop_
_atom_type_symbol
_atom_type_description
_atom_type_scat_dispersion_real
_atom_type_scat_dispersion_imag
_atom_type_scat_source
C C 0.0033 0.0016 'International Tables Vol C Tables 4.2.6.8 and 6.1.1.4'
H H 0.0000 0.0000 'International Tables Vol C Tables 4.2.6.8 and 6.1.1.4'
O O 0.0106 0.0060 'International Tables Vol C Tables 4.2.6.8 and 6.1.1.4'

loop_
_geom_angle_atom_site_label_1
_geom_angle_atom_site_label_2
_geom_angle_atom_site_label_3
_geom_angle
_geom_angle_site_symmetry_1
_geom_angle_site_symmetry_3
_geom_angle_publ_flag
C12 O2 C2 115.55(16) . . ?
C13 O3 C3 117.49(17) . . ?
O1 C1 C11 123.4(3) . . ?
O1 C1 H1 118.3 . . ?
C11 C1 H1 118.3 . . ?
O2 C2 C21 106.54(18) . . ?
O2 C2 H2A 110.4 . . ?
C21 C2 H2A 110.4 . . ?
O2 C2 H2B 110.4 . . ?
C21 C2 H2B 110.4 . . ?
H2A C2 H2B 108.6 . . ?
O3 C3 C4 107.4(2) . . ?
O3 C3 H3A 110.2 . . ?
C4 C3 H3A 110.2 . . ?
O3 C3 H3B 110.2 . . ?
C4 C3 H3B 110.2 . . ?
H3A C3 H3B 108.5 . . ?
C3 C4 H4A 109.5 . . ?
C3 C4 H4B 109.5 . . ?
H4A C4 H4B 109.5 . . ?
C3 C4 H4C 109.5 . . ?
H4A C4 H4C 109.5 . . ?
H4B C4 H4C 109.5 . . ?
C12 C11 C16 119.6(2) . . ?
C12 C11 C1 120.2(2) . . ?
C16 C11 C1 120.2(2) . . ?
O2 C12 C11 119.5(2) . . ?
O2 C12 C13 120.39(19) . . ?
C11 C12 C13 120.0(2) . . ?
O3 C13 C14 125.0(2) . . ?
O3 C13 C12 115.96(18) . . ?
C14 C13 C12 119.0(2) . . ?
C15 C14 C13 120.9(2) . . ?
C15 C14 H14 119.6 . . ?
C13 C14 H14 119.6 . . ?
C14 C15 C16 120.4(2) . . ?
C14 C15 H15 119.8 . . ?
C16 C15 H15 119.8 . . ?
C15 C16 C11 120.1(2) . . ?
C15 C16 H16 120.0 . . ?
C11 C16 H16 120.0 . . ?
C22 C21 C26 118.2(2) . . ?
C22 C21 C2 119.3(2) . . ?
C26 C21 C2 122.5(2) . . ?
C23 C22 C21 122.7(3) . . ?
C23 C22 H22 118.7 . . ?
C21 C22 H22 118.7 . . ?
C24 C23 C22 119.2(3) . . ?
C24 C23 H23 120.4 . . ?
C22 C23 H23 120.4 . . ?
C23 C24 C25 122.0(3) . . ?
C23 C24 H24 119.0 . . ?
C25 C24 H24 119.0 . . ?
C24 C25 C26 118.5(3) . . ?
C24 C25 H25 120.7 . . ?
C26 C25 H25 120.7 . . ?
C21 C26 C25 119.4(3) . . ?
C21 C26 H26 120.3 . . ?
C25 C26 H26 120.3 . . ?

loop_
_geom_bond_atom_site_label_1
_geom_bond_atom_site_label_2
_geom_bond_distance
_geom_bond_site_symmetry_2
_geom_bond_publ_flag
O1 C1 1.203(3) . ?
O2 C12 1.369(2) . ?
O2 C2 1.450(3) . ?
O3 C13 1.358(2) . ?
O3 C3 1.434(3) . ?
C1 C11 1.483(4) . ?
C1 H1 0.9500 . ?
C2 C21 1.493(3) . ?
C2 H2A 0.9900 . ?
C2 H2B 0.9900 . ?
C3 C4 1.492(4) . ?
C3 H3A 0.9900 . ?
C3 H3B 0.9900 . ?
C4 H4A 0.9800 . ?
C4 H4B 0.9800 . ?
C4 H4C 0.9800 . ?
C11 C12 1.387(3) . ?
C11 C16 1.392(3) . ?
C12 C13 1.405(3) . ?
C13 C14 1.381(3) . ?
C14 C15 1.374(3) . ?
C14 H14 0.9500 . ?
C15 C16 1.375(4) . ?
C15 H15 0.9500 . ?
C16 H16 0.9500 . ?
C21 C22 1.373(3) . ?
C21 C26 1.374(3) . ?
C22 C23 1.363(4) . ?
C22 H22 0.9500 . ?
C23 C24 1.334(4) . ?
C23 H23 0.9500 . ?
C24 C25 1.365(5) . ?
C24 H24 0.9500 . ?
C25 C26 1.429(4) . ?
C25 H25 0.9500 . ?
C26 H26 0.9500 . ?

loop_
_geom_hbond_atom_site_label_D
_geom_hbond_atom_site_label_H
_geom_hbond_atom_site_label_A
_geom_hbond_distance_DH
_geom_hbond_distance_HA
_geom_hbond_distance_DA
_geom_hbond_angle_DHA
_geom_hbond_site_symmetry_A
_geom_hbond_publ_flag
C1 H1 O2 0.95 2.48 2.809(3) 100 . yes
C2 H2B O3 0.99 2.45 2.990(3) 114 . yes
C2 H2A O1 0.99 2.53 3.414(3) 149 2_645 yes

loop_
_geom_torsion_atom_site_label_1
_geom_torsion_atom_site_label_2
_geom_torsion_atom_site_label_3
_geom_torsion_atom_site_label_4
_geom_torsion
_geom_torsion_site_symmetry_1
_geom_torsion_site_symmetry_2
_geom_torsion_site_symmetry_3
_geom_torsion_site_symmetry_4
_geom_torsion_publ_flag
C12 O2 C2 C21 170.47(17) . . . . ?
C13 O3 C3 C4 167.52(19) . . . . ?
O1 C1 C11 C12 176.9(2) . . . . ?
O1 C1 C11 C16 -4.3(4) . . . . ?
C2 O2 C12 C11 -112.1(2) . . . . ?
C2 O2 C12 C13 71.8(2) . . . . ?
C16 C11 C12 O2 -174.17(19) . . . . ?
C1 C11 C12 O2 4.7(3) . . . . ?
C16 C11 C12 C13 1.9(3) . . . . ?
C1 C11 C12 C13 -179.17(19) . . . . ?
C3 O3 C13 C14 12.6(3) . . . . ?
C3 O3 C13 C12 -170.55(17) . . . . ?
O2 C12 C13 O3 -3.1(3) . . . . ?
C11 C12 C13 O3 -179.18(18) . . . . ?
O2 C12 C13 C14 173.91(18) . . . . ?
C11 C12 C13 C14 -2.2(3) . . . . ?
O3 C13 C14 C15 177.7(2) . . . . ?
C12 C13 C14 C15 1.0(3) . . . . ?
C13 C14 C15 C16 0.4(4) . . . . ?
C14 C15 C16 C11 -0.7(4) . . . . ?
C12 C11 C16 C15 -0.5(3) . . . . ?
C1 C11 C16 C15 -179.4(2) . . . . ?
O2 C2 C21 C22 -84.1(2) . . . . ?
O2 C2 C21 C26 94.2(3) . . . . ?
C26 C21 C22 C23 -0.8(3) . . . . ?
C2 C21 C22 C23 177.6(2) . . . . ?
C21 C22 C23 C24 0.6(4) . . . . ?
C22 C23 C24 C25 0.4(4) . . . . ?
C23 C24 C25 C26 -1.1(4) . . . . ?
C22 C21 C26 C25 0.0(3) . . . . ?
C2 C21 C26 C25 -178.4(2) . . . . ?
C24 C25 C26 C21 0.9(4) . . . . ?
